data_7157210
loop_
_publ_author_name
'Zhao, Kun'
'Wang, Junwei'
'pan, xiang'
'Zhao, Lei'
'zhao, lin'
'Liu, Jian'
'zhi, ying'
'wang, ai'
'Hu, Lihong'

_publ_section_title
;
 Diastereoselective construction of 3-aryl-substituted indolines via
 annulation of in situ generated p-quinone methides
;
_journal_name_full 'Organic &amp; Biomolecular Chemistry'
_journal_paper_doi 10.1039/C9OB02351H
_journal_year 2019
_chemical_formula_moiety 'C36 H38 Cl N O4 S'
_chemical_formula_sum 'C36 H38 Cl N O4 S'
_chemical_formula_weight 616.18
_chemical_name_common 3g
_space_group_crystal_system monoclinic
_space_group_IT_number 7
_space_group_name_Hall 'P -2yac'
_space_group_name_H-M_alt 'P 1 n 1'
_atom_sites_solution_hydrogens mixed
_audit_creation_method SHELXL-2017/1
_audit_update_record
;
2019-04-08 deposited with the CCDC.	2019-11-13 downloaded from the CCDC.
;
_cell_angle_alpha 90
_cell_angle_beta 102.7003(9)
_cell_angle_gamma 90
_cell_formula_units_Z 4
_cell_length_a 13.1159(7)
_cell_length_b 10.7662(6)
_cell_length_c 23.7760(12)
_cell_measurement_reflns_used 5023
_cell_measurement_temperature 100(2)
_cell_measurement_theta_max 24.30
_cell_measurement_theta_min 2.47
_cell_volume 3275.2(3)
_computing_cell_refinement 'Bruker SAINT'
_computing_data_collection 'Bruker SMART'
_computing_data_reduction 'Bruker SAINT'
_computing_structure_refinement 'SHELXL-2014/7 (Sheldrick, 2014)'
_computing_structure_solution SHELXS-97
_diffrn_ambient_temperature 100(2)
_diffrn_measured_fraction_theta_full 1.000
_diffrn_measured_fraction_theta_max 0.964
_diffrn_measurement_device_type 'CCD area detector'
_diffrn_measurement_method '\w scans'
_diffrn_radiation_monochromator 'multilayer optics'
_diffrn_radiation_wavelength 0.71073
_diffrn_reflns_av_R_equivalents 0.0548
_diffrn_reflns_av_unetI/netI 0.0734
_diffrn_reflns_Laue_measured_fraction_full 1.000
_diffrn_reflns_Laue_measured_fraction_max 0.964
_diffrn_reflns_limit_h_max 18
_diffrn_reflns_limit_h_min -18
_diffrn_reflns_limit_k_max 15
_diffrn_reflns_limit_k_min -14
_diffrn_reflns_limit_l_max 33
_diffrn_reflns_limit_l_min -32
_diffrn_reflns_number 49423
_diffrn_reflns_point_group_measured_fraction_full 1.000
_diffrn_reflns_point_group_measured_fraction_max 0.964
_diffrn_reflns_theta_full 25.242
_diffrn_reflns_theta_max 30.613
_diffrn_reflns_theta_min 1.756
_diffrn_source 'Incoatec microsource'
_exptl_absorpt_coefficient_mu 0.220
_exptl_absorpt_correction_T_max 0.7461
_exptl_absorpt_correction_T_min 0.6561
_exptl_absorpt_correction_type multi-scan
_exptl_absorpt_process_details SADABS
_exptl_crystal_colour colourless
_exptl_crystal_density_diffrn 1.250
_exptl_crystal_description plate
_exptl_crystal_F_000 1304
_exptl_crystal_size_max 0.230
_exptl_crystal_size_mid 0.190
_exptl_crystal_size_min 0.080
_refine_diff_density_max 0.478
_refine_diff_density_min -0.437
_refine_diff_density_rms 0.061
_refine_ls_abs_structure_details
;
 Refined as an inversion twin.
;
_refine_ls_abs_structure_Flack 0.46(5)
_refine_ls_extinction_method none
_refine_ls_goodness_of_fit_ref 1.017
_refine_ls_hydrogen_treatment mixed
_refine_ls_matrix_type full
_refine_ls_number_parameters 798
_refine_ls_number_reflns 18921
_refine_ls_number_restraints 5
_refine_ls_restrained_S_all 1.017
_refine_ls_R_factor_all 0.0703
_refine_ls_R_factor_gt 0.0520
_refine_ls_shift/su_max 0.000
_refine_ls_shift/su_mean 0.000
_refine_ls_structure_factor_coef Fsqd
_refine_ls_weighting_details 'w=1/[\s^2^(Fo^2^)+(0.0518P)^2^+0.0637P] where P=(Fo^2^+2Fc^2^)/3'
_refine_ls_weighting_scheme calc
_refine_ls_wR_factor_gt 0.1082
_refine_ls_wR_factor_ref 0.1196
_reflns_Friedel_coverage 0.999
_reflns_Friedel_fraction_full 1.000
_reflns_Friedel_fraction_max 0.964
_reflns_number_gt 15221
_reflns_number_total 18921
_reflns_threshold_expression 'I > 2\s(I)'
_cod_data_source_file c9ob02351h2.cif
_cod_data_source_block 3g
_cod_original_sg_symbol_H-M 'P n'
_cod_database_code 7157210
_shelx_shelxl_version_number 2017/1
_shelx_space_group_comment
;
The symmetry employed for this shelxl refinement is uniquely defined
by the following loop, which should always be used as a source of
symmetry information in preference to the above space-group names.
They are only intended as comments.
;
_shelx_estimated_absorpt_t_min 0.951
_shelx_estimated_absorpt_t_max 0.983

loop_
_space_group_symop_operation_xyz
'x, y, z'
'x+1/2, -y, z+1/2'

loop_
_atom_site_label
_atom_site_type_symbol
_atom_site_fract_x
_atom_site_fract_y
_atom_site_fract_z
_atom_site_U_iso_or_equiv
_atom_site_adp_type
_atom_site_occupancy
_atom_site_site_symmetry_order
_atom_site_calc_flag
_atom_site_refinement_flags_posn
_atom_site_refinement_flags_adp
S1 S 0.31819(6) 0.35270(7) 0.41711(3) 0.01602(16) Uani 1 1 d . .
Cl1 Cl 0.57869(8) 0.07286(12) 0.75639(4) 0.0438(3) Uani 1 1 d . .
O1 O 0.27313(19) 0.4289(2) 0.55873(10) 0.0220(5) Uani 1 1 d . .
H2O H 0.240(2) -0.364(3) 0.5592(10) 0.017(10) Uiso 1 1 d D .
O2 O 0.2310(2) -0.3146(2) 0.58155(11) 0.0253(6) Uani 1 1 d . .
O3 O 0.40573(18) 0.3810(2) 0.46314(10) 0.0199(5) Uani 1 1 d . .
O4 O 0.28068(19) 0.4404(2) 0.37208(10) 0.0208(5) Uani 1 1 d . .
N1 N 0.2209(2) 0.3244(2) 0.44936(11) 0.0155(5) Uani 1 1 d . .
C1 C 0.4940(3) 0.1422(4) 0.69812(15) 0.0261(8) Uani 1 1 d . .
C2 C 0.4594(3) 0.2627(4) 0.70383(15) 0.0249(8) Uani 1 1 d . .
H2 H 0.480605 0.306474 0.739149 0.030 Uiso 1 1 calc R U
C3 C 0.3932(3) 0.3174(3) 0.65689(15) 0.0218(7) Uani 1 1 d . .
H3 H 0.368544 0.399467 0.660149 0.026 Uiso 1 1 calc R U
C4 C 0.3623(3) 0.2531(3) 0.60464(14) 0.0171(6) Uani 1 1 d . .
C5 C 0.3982(3) 0.1322(3) 0.60074(15) 0.0201(7) Uani 1 1 d . .
H5 H 0.377197 0.087239 0.565724 0.024 Uiso 1 1 calc R U
C6 C 0.4648(3) 0.0768(4) 0.64782(15) 0.0247(8) Uani 1 1 d . .
H6 H 0.489524 -0.005421 0.645031 0.030 Uiso 1 1 calc R U
C7 C 0.2947(3) 0.3196(3) 0.55533(14) 0.0166(6) Uani 1 1 d . .
C8 C 0.2484(2) 0.2445(3) 0.50156(13) 0.0142(6) Uani 1 1 d . .
H8 H 0.299325 0.179238 0.495661 0.017 Uiso 1 1 calc R U
C9 C 0.1182(3) 0.2906(3) 0.41766(14) 0.0162(6) Uani 1 1 d . .
C10 C 0.0646(3) 0.3351(3) 0.36459(14) 0.0192(7) Uani 1 1 d . .
H10 H 0.095129 0.394863 0.343925 0.023 Uiso 1 1 calc R U
C11 C -0.0356(3) 0.2890(3) 0.34261(15) 0.0228(7) Uani 1 1 d . .
H11 H -0.073936 0.318012 0.306368 0.027 Uiso 1 1 calc R U
C12 C -0.0804(3) 0.2014(3) 0.37271(15) 0.0238(7) Uani 1 1 d . .
H12 H -0.148362 0.170423 0.356625 0.029 Uiso 1 1 calc R U
C13 C -0.0263(3) 0.1589(3) 0.42630(15) 0.0204(7) Uani 1 1 d . .
H13 H -0.056766 0.099193 0.447038 0.024 Uiso 1 1 calc R U
C14 C 0.0730(3) 0.2056(3) 0.44882(14) 0.0155(6) Uani 1 1 d . .
C15 C 0.1426(3) 0.1813(3) 0.50745(13) 0.0156(6) Uani 1 1 d . .
H15 H 0.114067 0.227086 0.537201 0.019 Uiso 1 1 calc R U
C16 C 0.1580(2) 0.0464(3) 0.52526(14) 0.0160(6) Uani 1 1 d . .
C17 C 0.1585(2) 0.0104(3) 0.58158(13) 0.0168(6) Uani 1 1 d . .
H17 H 0.142217 0.070188 0.607639 0.020 Uiso 1 1 calc R U
C18 C 0.1823(3) -0.1111(3) 0.60097(14) 0.0173(6) Uani 1 1 d . .
C19 C 0.2045(3) -0.1969(3) 0.56056(14) 0.0179(7) Uani 1 1 d . .
C20 C 0.2009(3) -0.1654(3) 0.50244(14) 0.0165(6) Uani 1 1 d . .
C21 C 0.1781(3) -0.0420(3) 0.48676(14) 0.0177(7) Uani 1 1 d . .
H21 H 0.176157 -0.017584 0.448148 0.021 Uiso 1 1 calc R U
C22 C 0.1835(3) -0.1487(3) 0.66332(14) 0.0205(7) Uani 1 1 d . .
C23 C 0.1535(4) -0.0394(4) 0.69806(16) 0.0328(9) Uani 1 1 d . .
H23A H 0.202820 0.029144 0.698335 0.049 Uiso 1 1 calc R U
H23B H 0.155967 -0.066187 0.737722 0.049 Uiso 1 1 calc R U
H23C H 0.082663 -0.011400 0.680264 0.049 Uiso 1 1 calc R U
C24 C 0.1052(3) -0.2543(4) 0.66502(17) 0.0296(8) Uani 1 1 d . .
H24A H 0.034001 -0.224539 0.649346 0.044 Uiso 1 1 calc R U
H24B H 0.111218 -0.281424 0.704973 0.044 Uiso 1 1 calc R U
H24C H 0.120465 -0.324329 0.641843 0.044 Uiso 1 1 calc R U
C25 C 0.2939(3) -0.1905(4) 0.69435(16) 0.0301(8) Uani 1 1 d . .
H25A H 0.314296 -0.263482 0.674808 0.045 Uiso 1 1 calc R U
H25B H 0.293939 -0.211559 0.734449 0.045 Uiso 1 1 calc R U
H25C H 0.343614 -0.122910 0.693521 0.045 Uiso 1 1 calc R U
C26 C 0.2195(3) -0.2608(3) 0.45756(14) 0.0175(7) Uani 1 1 d . .
C27 C 0.3317(3) -0.3122(3) 0.47389(16) 0.0243(8) Uani 1 1 d . .
H27A H 0.345830 -0.361926 0.441921 0.036 Uiso 1 1 calc R U
H27B H 0.339431 -0.364324 0.508357 0.036 Uiso 1 1 calc DR U
H27C H 0.381384 -0.242993 0.481786 0.036 Uiso 1 1 calc R U
C28 C 0.1371(3) -0.3659(3) 0.45108(15) 0.0212(7) Uani 1 1 d . .
H28A H 0.066982 -0.329504 0.444009 0.032 Uiso 1 1 calc R U
H28B H 0.149262 -0.415313 0.486547 0.032 Uiso 1 1 calc DR U
H28C H 0.143027 -0.419365 0.418591 0.032 Uiso 1 1 calc R U
C29 C 0.2075(3) -0.2021(3) 0.39772(14) 0.0232(8) Uani 1 1 d . .
H29A H 0.218667 -0.265546 0.370140 0.035 Uiso 1 1 calc R U
H29B H 0.259181 -0.135642 0.399447 0.035 Uiso 1 1 calc R U
H29C H 0.137022 -0.167511 0.385325 0.035 Uiso 1 1 calc R U
C30 C 0.3456(3) 0.2125(3) 0.38492(14) 0.0164(6) Uani 1 1 d . .
C31 C 0.2945(3) 0.1869(3) 0.32842(15) 0.0223(7) Uani 1 1 d . .
H31 H 0.245567 0.244350 0.307452 0.027 Uiso 1 1 calc R U
C32 C 0.3156(3) 0.0771(4) 0.30302(16) 0.0256(8) Uani 1 1 d . .
H32 H 0.281130 0.059744 0.264336 0.031 Uiso 1 1 calc R U
C33 C 0.3865(3) -0.0081(4) 0.33331(16) 0.0253(8) Uani 1 1 d . .
C34 C 0.4374(3) 0.0191(3) 0.38991(16) 0.0239(7) Uani 1 1 d . .
H34 H 0.485797 -0.038787 0.410952 0.029 Uiso 1 1 calc R U
C35 C 0.4182(3) 0.1295(3) 0.41591(15) 0.0205(7) Uani 1 1 d . .
H35 H 0.453977 0.148103 0.454225 0.025 Uiso 1 1 calc R U
C36 C 0.4075(4) -0.1288(4) 0.3048(2) 0.0409(11) Uani 1 1 d . .
H36A H 0.461126 -0.114969 0.282557 0.061 Uiso 1 1 calc R U
H36B H 0.342954 -0.157477 0.278986 0.061 Uiso 1 1 calc R U
H36C H 0.431922 -0.191733 0.334470 0.061 Uiso 1 1 calc R U
S2 S 0.67938(6) 0.23027(7) 0.59485(4) 0.01765(17) Uani 1 1 d . .
Cl2 Cl 0.42387(8) 0.44167(11) 0.24400(4) 0.0417(3) Uani 1 1 d . .
O5 O 0.7382(2) 0.1435(2) 0.45943(10) 0.0228(5) Uani 1 1 d . .
H6O H 0.772(4) 0.942(4) 0.4570(14) 0.051(17) Uiso 1 1 d D .
O6 O 0.7766(2) 0.9007(2) 0.43438(12) 0.0250(6) Uani 1 1 d . .
O7 O 0.59500(19) 0.1967(2) 0.54791(10) 0.0216(5) Uani 1 1 d . .
O8 O 0.7188(2) 0.1453(2) 0.64079(10) 0.0232(5) Uani 1 1 d . .
N2 N 0.7775(2) 0.2629(2) 0.56407(11) 0.0155(5) Uani 1 1 d . .
C37 C 0.5082(3) 0.3896(4) 0.30632(15) 0.0269(8) Uani 1 1 d . .
C38 C 0.5445(3) 0.2682(4) 0.30801(15) 0.0251(8) Uani 1 1 d . .
H38 H 0.523662 0.214753 0.275725 0.030 Uiso 1 1 calc R U
C39 C 0.6115(3) 0.2267(3) 0.35769(15) 0.0210(7) Uani 1 1 d . .
H39 H 0.638310 0.144445 0.359253 0.025 Uiso 1 1 calc R U
C40 C 0.6406(3) 0.3049(3) 0.40593(14) 0.0180(7) Uani 1 1 d . .
C41 C 0.6023(3) 0.4258(3) 0.40309(15) 0.0204(7) Uani 1 1 d . .
H41 H 0.621780 0.479544 0.435340 0.025 Uiso 1 1 calc R U
C42 C 0.5354(3) 0.4678(3) 0.35297(16) 0.0259(8) Uani 1 1 d . .
H42 H 0.508603 0.550053 0.350978 0.031 Uiso 1 1 calc R U
C43 C 0.7101(3) 0.2516(3) 0.45852(14) 0.0169(6) Uani 1 1 d . .
C44 C 0.7507(3) 0.3356(3) 0.50981(13) 0.0157(6) Uani 1 1 d . .
H44 H 0.696900 0.399549 0.512750 0.019 Uiso 1 1 calc R U
C45 C 0.8795(3) 0.2979(3) 0.59538(14) 0.0161(6) Uani 1 1 d . .
C46 C 0.9324(3) 0.2584(3) 0.64942(15) 0.0232(7) Uani 1 1 d . .
H46 H 0.901579 0.201805 0.671471 0.028 Uiso 1 1 calc R U
C47 C 1.0329(3) 0.3055(3) 0.67005(16) 0.0255(8) Uani 1 1 d . .
H47 H 1.070630 0.281086 0.707220 0.031 Uiso 1 1 calc R U
C48 C 1.0791(3) 0.3863(3) 0.63812(16) 0.0263(8) Uani 1 1 d . .
H48 H 1.147604 0.416665 0.653450 0.032 Uiso 1 1 calc R U
C49 C 1.0257(3) 0.4233(3) 0.58353(15) 0.0219(7) Uani 1 1 d . .
H49 H 1.057225 0.478617 0.561254 0.026 Uiso 1 1 calc R U
C50 C 0.9261(3) 0.3782(3) 0.56225(14) 0.0174(7) Uani 1 1 d . .
C51 C 0.8547(3) 0.4011(3) 0.50377(14) 0.0157(6) Uani 1 1 d . .
H51 H 0.883570 0.356379 0.473821 0.019 Uiso 1 1 calc R U
C52 C 0.8380(2) 0.5362(3) 0.48628(14) 0.0156(6) Uani 1 1 d . .
C53 C 0.8205(3) 0.6232(3) 0.52635(14) 0.0178(7) Uani 1 1 d . .
H53 H 0.823508 0.597428 0.564897 0.021 Uiso 1 1 calc R U
C54 C 0.7987(3) 0.7474(3) 0.51143(14) 0.0166(6) Uani 1 1 d . .
C55 C 0.7951(3) 0.7814(3) 0.45369(14) 0.0177(7) Uani 1 1 d . .
C56 C 0.8097(3) 0.6945(3) 0.41180(14) 0.0168(6) Uani 1 1 d . .
C57 C 0.8329(3) 0.5725(3) 0.42988(13) 0.0163(6) Uani 1 1 d . .
H57 H 0.845494 0.512808 0.402787 0.020 Uiso 1 1 calc R U
C58 C 0.7788(3) 0.8412(3) 0.55667(14) 0.0187(7) Uani 1 1 d . .
C59 C 0.6663(3) 0.8926(3) 0.53884(16) 0.0247(8) Uani 1 1 d . .
H59A H 0.659194 0.941540 0.503438 0.037 Uiso 1 1 calc R U
H59B H 0.651810 0.945454 0.569711 0.037 Uiso 1 1 calc R U
H59C H 0.616612 0.823351 0.532055 0.037 Uiso 1 1 calc R U
C60 C 0.8618(3) 0.9453(3) 0.56630(15) 0.0214(7) Uani 1 1 d . .
H60A H 0.931598 0.908343 0.572080 0.032 Uiso 1 1 calc R U
H60B H 0.856513 0.993677 0.600451 0.032 Uiso 1 1 calc R U
H60C H 0.849864 0.999797 0.532489 0.032 Uiso 1 1 calc DR U
C61 C 0.7869(3) 0.7786(3) 0.61591(15) 0.0240(8) Uani 1 1 d . .
H61A H 0.735283 0.711596 0.612269 0.036 Uiso 1 1 calc R U
H61B H 0.773209 0.840272 0.643681 0.036 Uiso 1 1 calc R U
H61C H 0.857210 0.744340 0.629374 0.036 Uiso 1 1 calc R U
C62 C 0.7983(3) 0.7323(3) 0.34807(14) 0.0205(7) Uani 1 1 d . .
C63 C 0.8102(3) 0.6198(4) 0.31031(15) 0.0288(9) Uani 1 1 d . .
H63A H 0.801525 0.646543 0.270138 0.043 Uiso 1 1 calc R U
H63B H 0.756877 0.557740 0.313057 0.043 Uiso 1 1 calc R U
H63C H 0.879813 0.583397 0.323654 0.043 Uiso 1 1 calc R U
C64 C 0.6887(3) 0.7864(3) 0.32417(16) 0.0274(8) Uani 1 1 d . .
H64A H 0.684176 0.816608 0.284816 0.041 Uiso 1 1 calc R U
H64B H 0.676073 0.855372 0.348667 0.041 Uiso 1 1 calc R U
H64C H 0.636032 0.721652 0.323815 0.041 Uiso 1 1 calc R U
C65 C 0.8831(3) 0.8280(4) 0.34210(16) 0.0283(8) Uani 1 1 d . .
H65A H 0.952389 0.790776 0.355244 0.042 Uiso 1 1 calc R U
H65B H 0.876972 0.901218 0.365648 0.042 Uiso 1 1 calc R U
H65C H 0.873567 0.852827 0.301619 0.042 Uiso 1 1 calc R U
C66 C 0.6444(3) 0.3691(3) 0.62453(14) 0.0181(7) Uani 1 1 d . .
C67 C 0.5711(3) 0.4483(3) 0.59110(15) 0.0193(7) Uani 1 1 d . .
H67 H 0.539017 0.426787 0.552516 0.023 Uiso 1 1 calc R U
C68 C 0.5455(3) 0.5587(3) 0.61483(15) 0.0215(7) Uani 1 1 d . .
H68 H 0.495831 0.612827 0.592046 0.026 Uiso 1 1 calc R U
C69 C 0.5914(3) 0.5917(3) 0.67145(15) 0.0223(7) Uani 1 1 d . .
C70 C 0.6625(3) 0.5093(3) 0.70447(15) 0.0235(7) Uani 1 1 d . .
H70 H 0.692594 0.529263 0.743518 0.028 Uiso 1 1 calc R U
C71 C 0.6900(3) 0.3994(3) 0.68161(15) 0.0211(7) Uani 1 1 d . .
H71 H 0.739432 0.345166 0.704492 0.025 Uiso 1 1 calc R U
C72 C 0.5662(3) 0.7143(4) 0.69536(17) 0.0305(9) Uani 1 1 d . .
H72A H 0.560285 0.703355 0.735437 0.046 Uiso 1 1 calc R U
H72B H 0.499879 0.745630 0.672368 0.046 Uiso 1 1 calc R U
H72C H 0.622041 0.773889 0.693877 0.046 Uiso 1 1 calc R U

loop_
_atom_site_aniso_label
_atom_site_aniso_U_11
_atom_site_aniso_U_22
_atom_site_aniso_U_33
_atom_site_aniso_U_23
_atom_site_aniso_U_13
_atom_site_aniso_U_12
S1 0.0161(4) 0.0159(4) 0.0166(4) -0.0002(3) 0.0048(3) -0.0019(3)
Cl1 0.0357(6) 0.0720(8) 0.0207(4) 0.0070(5) -0.0005(4) 0.0245(5)
O1 0.0274(14) 0.0169(12) 0.0218(12) -0.0024(9) 0.0058(10) 0.0007(10)
O2 0.0418(16) 0.0153(12) 0.0204(12) 0.0022(10) 0.0104(11) 0.0071(11)
O3 0.0178(12) 0.0211(12) 0.0208(12) -0.0021(9) 0.0041(10) -0.0051(9)
O4 0.0239(13) 0.0189(12) 0.0210(12) 0.0043(9) 0.0075(10) -0.0015(10)
N1 0.0151(14) 0.0157(13) 0.0160(13) 0.0012(11) 0.0042(11) -0.0002(11)
C1 0.0153(18) 0.046(2) 0.0154(16) 0.0060(16) 0.0010(13) 0.0045(16)
C2 0.0196(18) 0.038(2) 0.0184(17) -0.0046(15) 0.0060(14) -0.0038(15)
C3 0.0170(17) 0.0277(18) 0.0217(17) -0.0005(14) 0.0062(13) -0.0015(14)
C4 0.0134(15) 0.0222(16) 0.0159(15) 0.0017(12) 0.0036(12) -0.0018(12)
C5 0.0190(17) 0.0224(17) 0.0191(16) 0.0011(13) 0.0045(13) 0.0011(13)
C6 0.0176(17) 0.031(2) 0.0260(18) 0.0036(15) 0.0049(14) 0.0048(14)
C7 0.0147(16) 0.0183(16) 0.0180(16) 0.0008(13) 0.0061(13) -0.0025(13)
C8 0.0144(15) 0.0126(15) 0.0153(15) 0.0016(11) 0.0028(12) 0.0013(11)
C9 0.0144(15) 0.0150(16) 0.0195(16) -0.0029(12) 0.0044(13) 0.0016(12)
C10 0.0188(17) 0.0194(16) 0.0192(16) 0.0006(13) 0.0038(13) 0.0000(13)
C11 0.0201(18) 0.0267(19) 0.0192(17) -0.0011(14) -0.0007(14) 0.0020(14)
C12 0.0177(17) 0.0259(19) 0.0258(18) -0.0048(15) 0.0000(14) -0.0013(14)
C13 0.0170(16) 0.0200(17) 0.0248(17) -0.0008(14) 0.0061(14) -0.0002(13)
C14 0.0150(15) 0.0138(15) 0.0178(15) -0.0009(12) 0.0036(12) 0.0026(12)
C15 0.0180(16) 0.0124(15) 0.0171(15) 0.0009(12) 0.0056(13) -0.0004(12)
C16 0.0148(16) 0.0127(15) 0.0202(16) 0.0007(12) 0.0032(13) -0.0012(12)
C17 0.0172(16) 0.0164(16) 0.0174(16) -0.0038(12) 0.0052(12) 0.0003(12)
C18 0.0154(15) 0.0200(16) 0.0165(15) 0.0025(13) 0.0037(12) -0.0013(13)
C19 0.0168(16) 0.0156(16) 0.0213(16) 0.0033(13) 0.0042(13) -0.0001(12)
C20 0.0157(16) 0.0152(16) 0.0188(16) -0.0012(12) 0.0038(13) -0.0004(12)
C21 0.0206(17) 0.0170(16) 0.0168(15) 0.0018(13) 0.0065(13) -0.0013(13)
C22 0.0242(18) 0.0223(18) 0.0161(16) 0.0021(13) 0.0066(14) 0.0007(14)
C23 0.054(3) 0.028(2) 0.0184(18) 0.0020(15) 0.0123(17) 0.0070(18)
C24 0.035(2) 0.027(2) 0.029(2) 0.0083(16) 0.0121(17) 0.0005(17)
C25 0.032(2) 0.035(2) 0.0210(18) 0.0025(16) 0.0001(15) 0.0054(17)
C26 0.0220(17) 0.0144(16) 0.0162(16) -0.0002(12) 0.0044(13) -0.0010(13)
C27 0.0254(19) 0.0210(18) 0.0260(18) -0.0009(14) 0.0047(15) 0.0019(14)
C28 0.0216(18) 0.0184(17) 0.0222(17) -0.0006(13) 0.0016(14) -0.0018(13)
C29 0.035(2) 0.0192(17) 0.0176(16) -0.0020(13) 0.0098(15) 0.0000(15)
C30 0.0163(16) 0.0193(16) 0.0156(15) -0.0031(12) 0.0077(13) -0.0048(12)
C31 0.0189(17) 0.0266(18) 0.0211(17) -0.0027(14) 0.0038(14) -0.0023(14)
C32 0.0184(17) 0.035(2) 0.0240(18) -0.0108(16) 0.0052(14) -0.0065(15)
C33 0.0199(18) 0.0270(19) 0.032(2) -0.0104(15) 0.0129(15) -0.0050(14)
C34 0.0189(17) 0.0199(17) 0.035(2) -0.0014(15) 0.0109(15) 0.0003(13)
C35 0.0171(16) 0.0241(18) 0.0210(17) 0.0001(14) 0.0061(13) -0.0023(13)
C36 0.036(2) 0.035(2) 0.055(3) -0.023(2) 0.018(2) -0.0019(19)
S2 0.0187(4) 0.0166(4) 0.0188(4) 0.0009(3) 0.0064(3) -0.0015(3)
Cl2 0.0282(5) 0.0677(8) 0.0253(5) 0.0147(5) -0.0020(4) 0.0092(5)
O5 0.0290(14) 0.0152(12) 0.0238(12) -0.0011(10) 0.0052(11) 0.0025(10)
O6 0.0426(17) 0.0125(12) 0.0199(12) 0.0025(10) 0.0070(11) 0.0036(11)
O7 0.0196(12) 0.0216(12) 0.0234(13) -0.0049(10) 0.0044(10) -0.0062(10)
O8 0.0291(14) 0.0192(12) 0.0234(12) 0.0041(10) 0.0106(11) 0.0011(10)
N2 0.0147(13) 0.0160(13) 0.0161(13) 0.0030(11) 0.0040(11) -0.0002(10)
C37 0.0158(17) 0.044(2) 0.0202(17) 0.0105(16) 0.0031(14) -0.0001(15)
C38 0.0184(18) 0.039(2) 0.0184(16) -0.0026(15) 0.0057(14) -0.0042(15)
C39 0.0188(17) 0.0262(18) 0.0196(16) -0.0001(13) 0.0075(13) -0.0018(13)
C40 0.0149(16) 0.0215(16) 0.0180(16) 0.0040(13) 0.0046(13) 0.0000(13)
C41 0.0168(17) 0.0206(17) 0.0235(17) 0.0037(13) 0.0036(14) -0.0018(13)
C42 0.0219(18) 0.0286(19) 0.0284(19) 0.0116(15) 0.0084(15) 0.0062(15)
C43 0.0171(16) 0.0155(16) 0.0190(16) 0.0002(13) 0.0058(13) -0.0019(12)
C44 0.0209(17) 0.0131(15) 0.0124(15) 0.0018(11) 0.0023(13) 0.0020(12)
C45 0.0150(16) 0.0137(15) 0.0192(16) 0.0006(12) 0.0032(13) 0.0014(12)
C46 0.0246(19) 0.0233(18) 0.0216(18) 0.0028(14) 0.0049(14) 0.0036(14)
C47 0.0247(19) 0.0268(19) 0.0215(17) 0.0014(15) -0.0026(14) 0.0052(15)
C48 0.0189(18) 0.0264(19) 0.031(2) -0.0040(15) 0.0003(15) 0.0012(15)
C49 0.0195(17) 0.0202(17) 0.0272(18) -0.0015(14) 0.0077(14) 0.0021(13)
C50 0.0212(17) 0.0121(15) 0.0200(16) -0.0003(12) 0.0070(13) 0.0024(12)
C51 0.0181(16) 0.0134(15) 0.0163(15) 0.0010(12) 0.0055(13) 0.0000(12)
C52 0.0138(15) 0.0130(15) 0.0210(16) 0.0028(12) 0.0060(13) -0.0005(12)
C53 0.0197(17) 0.0178(16) 0.0161(15) 0.0010(13) 0.0045(13) -0.0011(13)
C54 0.0165(16) 0.0151(16) 0.0186(16) 0.0015(12) 0.0047(13) -0.0028(12)
C55 0.0197(17) 0.0129(16) 0.0196(16) 0.0017(12) 0.0028(13) -0.0003(12)
C56 0.0176(16) 0.0180(16) 0.0154(15) 0.0030(13) 0.0046(12) -0.0032(13)
C57 0.0160(16) 0.0171(16) 0.0168(16) 0.0004(12) 0.0055(13) -0.0012(12)
C58 0.0225(18) 0.0127(15) 0.0209(17) 0.0000(12) 0.0046(14) 0.0007(12)
C59 0.0229(19) 0.0208(18) 0.032(2) -0.0037(15) 0.0095(15) 0.0023(14)
C60 0.0273(19) 0.0149(16) 0.0206(16) 0.0006(13) 0.0027(14) -0.0006(13)
C61 0.034(2) 0.0198(17) 0.0202(17) -0.0033(14) 0.0094(15) -0.0008(15)
C62 0.0274(19) 0.0197(17) 0.0147(16) 0.0024(13) 0.0055(14) -0.0031(14)
C63 0.046(2) 0.0249(19) 0.0166(17) 0.0005(14) 0.0089(16) -0.0018(17)
C64 0.031(2) 0.027(2) 0.0214(17) 0.0063(15) -0.0003(15) 0.0000(16)
C65 0.033(2) 0.028(2) 0.0247(19) 0.0044(15) 0.0090(16) -0.0073(16)
C66 0.0158(16) 0.0197(16) 0.0201(16) -0.0024(13) 0.0065(13) -0.0012(13)
C67 0.0166(16) 0.0216(17) 0.0201(16) 0.0002(13) 0.0049(13) -0.0022(13)
C68 0.0163(16) 0.0234(17) 0.0241(17) 0.0020(14) 0.0027(13) 0.0014(13)
C69 0.0171(17) 0.0230(18) 0.0284(18) -0.0028(14) 0.0083(14) -0.0019(13)
C70 0.0178(17) 0.030(2) 0.0220(17) -0.0034(15) 0.0030(14) -0.0015(14)
C71 0.0193(17) 0.0242(18) 0.0198(17) 0.0013(14) 0.0042(13) 0.0011(14)
C72 0.028(2) 0.031(2) 0.034(2) -0.0095(16) 0.0088(17) 0.0026(16)

loop_
_atom_type_symbol
_atom_type_description
_atom_type_scat_dispersion_real
_atom_type_scat_dispersion_imag
_atom_type_scat_source
C C 0.0033 0.0016 'International Tables Vol C Tables 4.2.6.8 and 6.1.1.4'
H H 0.0000 0.0000 'International Tables Vol C Tables 4.2.6.8 and 6.1.1.4'
N N 0.0061 0.0033 'International Tables Vol C Tables 4.2.6.8 and 6.1.1.4'
O O 0.0106 0.0060 'International Tables Vol C Tables 4.2.6.8 and 6.1.1.4'
S S 0.1246 0.1234 'International Tables Vol C Tables 4.2.6.8 and 6.1.1.4'
Cl Cl 0.1484 0.1585 'International Tables Vol C Tables 4.2.6.8 and 6.1.1.4'

loop_
_geom_angle_atom_site_label_1
_geom_angle_atom_site_label_2
_geom_angle_atom_site_label_3
_geom_angle
O4 S1 O3 121.10(15)
O4 S1 N1 107.14(14)
O3 S1 N1 104.79(14)
O4 S1 C30 108.00(15)
O3 S1 C30 107.93(15)
N1 S1 C30 107.12(14)
C19 O2 H2O 116(3)
C9 N1 C8 108.6(2)
C9 N1 S1 122.2(2)
C8 N1 S1 115.0(2)
C6 C1 C2 122.0(3)
C6 C1 Cl1 118.8(3)
C2 C1 Cl1 119.1(3)
C3 C2 C1 118.6(3)
C3 C2 H2 120.7
C1 C2 H2 120.7
C2 C3 C4 120.8(3)
C2 C3 H3 119.6
C4 C3 H3 119.6
C5 C4 C3 118.9(3)
C5 C4 C7 123.3(3)
C3 C4 C7 117.8(3)
C6 C5 C4 120.5(3)
C6 C5 H5 119.8
C4 C5 H5 119.8
C1 C6 C5 119.2(3)
C1 C6 H6 120.4
C5 C6 H6 120.4
O1 C7 C4 121.3(3)
O1 C7 C8 121.0(3)
C4 C7 C8 117.7(3)
N1 C8 C7 111.9(3)
N1 C8 C15 105.4(2)
C7 C8 C15 110.5(2)
N1 C8 H8 109.7
C7 C8 H8 109.7
C15 C8 H8 109.7
C10 C9 C14 121.4(3)
C10 C9 N1 128.2(3)
C14 C9 N1 110.3(3)
C9 C10 C11 117.8(3)
C9 C10 H10 121.1
C11 C10 H10 121.1
C12 C11 C10 121.3(3)
C12 C11 H11 119.4
C10 C11 H11 119.4
C11 C12 C13 120.4(3)
C11 C12 H12 119.8
C13 C12 H12 119.8
C14 C13 C12 118.7(3)
C14 C13 H13 120.7
C12 C13 H13 120.7
C13 C14 C9 120.4(3)
C13 C14 C15 128.2(3)
C9 C14 C15 111.3(3)
C14 C15 C16 116.1(3)
C14 C15 C8 102.0(2)
C16 C15 C8 111.9(3)
C14 C15 H15 108.8
C16 C15 H15 108.8
C8 C15 H15 108.8
C21 C16 C17 118.9(3)
C21 C16 C15 120.5(3)
C17 C16 C15 120.5(3)
C16 C17 C18 122.1(3)
C16 C17 H17 119.0
C18 C17 H17 119.0
C17 C18 C19 116.9(3)
C17 C18 C22 121.3(3)
C19 C18 C22 121.8(3)
O2 C19 C18 115.4(3)
O2 C19 C20 121.8(3)
C18 C19 C20 122.8(3)
C21 C20 C19 116.7(3)
C21 C20 C26 120.6(3)
C19 C20 C26 122.7(3)
C16 C21 C20 122.6(3)
C16 C21 H21 118.7
C20 C21 H21 118.7
C18 C22 C23 111.6(3)
C18 C22 C24 110.8(3)
C23 C22 C24 107.5(3)
C18 C22 C25 110.4(3)
C23 C22 C25 106.9(3)
C24 C22 C25 109.5(3)
C22 C23 H23A 109.5
C22 C23 H23B 109.5
H23A C23 H23B 109.5
C22 C23 H23C 109.5
H23A C23 H23C 109.5
H23B C23 H23C 109.5
C22 C24 H24A 109.5
C22 C24 H24B 109.5
H24A C24 H24B 109.5
C22 C24 H24C 109.5
H24A C24 H24C 109.5
H24B C24 H24C 109.5
C22 C25 H25A 109.5
C22 C25 H25B 109.5
H25A C25 H25B 109.5
C22 C25 H25C 109.5
H25A C25 H25C 109.5
H25B C25 H25C 109.5
C29 C26 C20 111.6(3)
C29 C26 C27 106.2(3)
C20 C26 C27 110.7(3)
C29 C26 C28 106.4(3)
C20 C26 C28 110.1(3)
C27 C26 C28 111.7(3)
C26 C27 H27A 109.5
C26 C27 H27B 109.5
H27A C27 H27B 109.5
C26 C27 H27C 109.5
H27A C27 H27C 109.5
H27B C27 H27C 109.5
C26 C28 H28A 109.5
C26 C28 H28B 109.5
H28A C28 H28B 109.5
C26 C28 H28C 109.5
H28A C28 H28C 109.5
H28B C28 H28C 109.5
C26 C29 H29A 109.5
C26 C29 H29B 109.5
H29A C29 H29B 109.5
C26 C29 H29C 109.5
H29A C29 H29C 109.5
H29B C29 H29C 109.5
C31 C30 C35 120.8(3)
C31 C30 S1 119.2(3)
C35 C30 S1 120.0(3)
C32 C31 C30 119.4(3)
C32 C31 H31 120.3
C30 C31 H31 120.3
C31 C32 C33 120.9(3)
C31 C32 H32 119.5
C33 C32 H32 119.5
C32 C33 C34 119.0(3)
C32 C33 C36 120.0(3)
C34 C33 C36 121.0(4)
C35 C34 C33 121.0(3)
C35 C34 H34 119.5
C33 C34 H34 119.5
C34 C35 C30 118.9(3)
C34 C35 H35 120.5
C30 C35 H35 120.5
C33 C36 H36A 109.5
C33 C36 H36B 109.5
H36A C36 H36B 109.5
C33 C36 H36C 109.5
H36A C36 H36C 109.5
H36B C36 H36C 109.5
O8 S2 O7 121.34(15)
O8 S2 N2 106.77(14)
O7 S2 N2 104.58(14)
O8 S2 C66 108.64(15)
O7 S2 C66 107.58(16)
N2 S2 C66 107.12(15)
C55 O6 H6O 112(4)
C45 N2 C44 109.2(3)
C45 N2 S2 123.8(2)
C44 N2 S2 116.1(2)
C42 C37 C38 121.8(3)
C42 C37 Cl2 119.6(3)
C38 C37 Cl2 118.6(3)
C39 C38 C37 118.6(3)
C39 C38 H38 120.7
C37 C38 H38 120.7
C38 C39 C40 120.7(3)
C38 C39 H39 119.6
C40 C39 H39 119.6
C41 C40 C39 119.4(3)
C41 C40 C43 123.3(3)
C39 C40 C43 117.4(3)
C42 C41 C40 119.9(3)
C42 C41 H41 120.0
C40 C41 H41 120.0
C37 C42 C41 119.6(3)
C37 C42 H42 120.2
C41 C42 H42 120.2
O5 C43 C40 120.6(3)
O5 C43 C44 120.2(3)
C40 C43 C44 119.1(3)
N2 C44 C43 111.0(3)
N2 C44 C51 105.8(2)
C43 C44 C51 110.6(3)
N2 C44 H44 109.8
C43 C44 H44 109.8
C51 C44 H44 109.8
C46 C45 C50 121.4(3)
C46 C45 N2 128.4(3)
C50 C45 N2 110.1(3)
C45 C46 C47 117.1(3)
C45 C46 H46 121.4
C47 C46 H46 121.4
C48 C47 C46 122.0(3)
C48 C47 H47 119.0
C46 C47 H47 119.0
C47 C48 C49 120.1(3)
C47 C48 H48 119.9
C49 C48 H48 119.9
C50 C49 C48 118.9(3)
C50 C49 H49 120.6
C48 C49 H49 120.6
C49 C50 C45 120.4(3)
C49 C50 C51 128.5(3)
C45 C50 C51 111.1(3)
C50 C51 C52 115.5(3)
C50 C51 C44 102.5(3)
C52 C51 C44 112.3(3)
C50 C51 H51 108.7
C52 C51 H51 108.7
C44 C51 H51 108.7
C57 C52 C53 119.6(3)
C57 C52 C51 120.7(3)
C53 C52 C51 119.6(3)
C52 C53 C54 121.7(3)
C52 C53 H53 119.1
C54 C53 H53 119.1
C53 C54 C55 117.2(3)
C53 C54 C58 120.5(3)
C55 C54 C58 122.3(3)
O6 C55 C56 115.3(3)
O6 C55 C54 122.4(3)
C56 C55 C54 122.2(3)
C57 C56 C55 117.5(3)
C57 C56 C62 121.2(3)
C55 C56 C62 121.3(3)
C52 C57 C56 121.7(3)
C52 C57 H57 119.1
C56 C57 H57 119.1
C54 C58 C61 111.3(3)
C54 C58 C60 111.0(3)
C61 C58 C60 106.1(3)
C54 C58 C59 110.0(3)
C61 C58 C59 106.1(3)
C60 C58 C59 112.4(3)
C58 C59 H59A 109.5
C58 C59 H59B 109.5
H59A C59 H59B 109.5
C58 C59 H59C 109.5
H59A C59 H59C 109.5
H59B C59 H59C 109.5
C58 C60 H60A 109.5
C58 C60 H60B 109.5
H60A C60 H60B 109.5
C58 C60 H60C 109.5
H60A C60 H60C 109.5
H60B C60 H60C 109.5
C58 C61 H61A 109.5
C58 C61 H61B 109.5
H61A C61 H61B 109.5
C58 C61 H61C 109.5
H61A C61 H61C 109.5
H61B C61 H61C 109.5
C63 C62 C64 106.8(3)
C63 C62 C56 111.4(3)
C64 C62 C56 110.0(3)
C63 C62 C65 107.8(3)
C64 C62 C65 110.2(3)
C56 C62 C65 110.5(3)
C62 C63 H63A 109.5
C62 C63 H63B 109.5
H63A C63 H63B 109.5
C62 C63 H63C 109.5
H63A C63 H63C 109.5
H63B C63 H63C 109.5
C62 C64 H64A 109.5
C62 C64 H64B 109.5
H64A C64 H64B 109.5
C62 C64 H64C 109.5
H64A C64 H64C 109.5
H64B C64 H64C 109.5
C62 C65 H65A 109.5
C62 C65 H65B 109.5
H65A C65 H65B 109.5
C62 C65 H65C 109.5
H65A C65 H65C 109.5
H65B C65 H65C 109.5
C67 C66 C71 120.4(3)
C67 C66 S2 119.9(3)
C71 C66 S2 119.7(3)
C68 C67 C66 119.3(3)
C68 C67 H67 120.4
C66 C67 H67 120.4
C67 C68 C69 121.3(3)
C67 C68 H68 119.4
C69 C68 H68 119.4
C68 C69 C70 118.3(3)
C68 C69 C72 120.3(3)
C70 C69 C72 121.3(3)
C71 C70 C69 121.5(3)
C71 C70 H70 119.3
C69 C70 H70 119.3
C70 C71 C66 119.3(3)
C70 C71 H71 120.4
C66 C71 H71 120.4
C69 C72 H72A 109.5
C69 C72 H72B 109.5
H72A C72 H72B 109.5
C69 C72 H72C 109.5
H72A C72 H72C 109.5
H72B C72 H72C 109.5

loop_
_geom_bond_atom_site_label_1
_geom_bond_atom_site_label_2
_geom_bond_distance
S1 O4 1.431(2)
S1 O3 1.434(2)
S1 N1 1.656(3)
S1 C30 1.764(3)
Cl1 C1 1.741(4)
O1 C7 1.217(4)
O2 C19 1.378(4)
O2 H2O 0.78(3)
N1 C9 1.437(4)
N1 C8 1.488(4)
C1 C6 1.368(5)
C1 C2 1.391(5)
C2 C3 1.386(5)
C2 H2 0.9500
C3 C4 1.402(5)
C3 H3 0.9500
C4 C5 1.395(5)
C4 C7 1.489(4)
C5 C6 1.393(5)
C5 H5 0.9500
C6 H6 0.9500
C7 C8 1.522(4)
C8 C15 1.580(4)
C8 H8 1.0000
C9 C10 1.388(4)
C9 C14 1.390(4)
C10 C11 1.394(5)
C10 H10 0.9500
C11 C12 1.390(5)
C11 H11 0.9500
C12 C13 1.392(5)
C12 H12 0.9500
C13 C14 1.389(5)
C13 H13 0.9500
C14 C15 1.512(4)
C15 C16 1.514(4)
C15 H15 1.0000
C16 C21 1.385(4)
C16 C17 1.393(4)
C17 C18 1.399(4)
C17 H17 0.9500
C18 C19 1.409(5)
C18 C22 1.533(5)
C19 C20 1.414(4)
C20 C21 1.394(4)
C20 C26 1.539(4)
C21 H21 0.9500
C22 C23 1.538(5)
C22 C24 1.539(5)
C22 C25 1.541(5)
C23 H23A 0.9800
C23 H23B 0.9800
C23 H23C 0.9800
C24 H24A 0.9800
C24 H24B 0.9800
C24 H24C 0.9800
C25 H25A 0.9800
C25 H25B 0.9800
C25 H25C 0.9800
C26 C29 1.533(5)
C26 C27 1.540(5)
C26 C28 1.548(5)
C27 H27A 0.9800
C27 H27B 0.9800
C27 H27C 0.9800
C28 H28A 0.9800
C28 H28B 0.9800
C28 H28C 0.9800
C29 H29A 0.9800
C29 H29B 0.9800
C29 H29C 0.9800
C30 C31 1.390(4)
C30 C35 1.393(5)
C31 C32 1.382(5)
C31 H31 0.9500
C32 C33 1.390(5)
C32 H32 0.9500
C33 C34 1.395(5)
C33 C36 1.518(5)
C34 C35 1.388(5)
C34 H34 0.9500
C35 H35 0.9500
C36 H36A 0.9800
C36 H36B 0.9800
C36 H36C 0.9800
S2 O8 1.432(2)
S2 O7 1.434(2)
S2 N2 1.652(3)
S2 C66 1.757(3)
Cl2 C37 1.736(4)
O5 C43 1.220(4)
O6 C55 1.368(4)
O6 H6O 0.71(4)
N2 C45 1.431(4)
N2 C44 1.483(4)
C37 C42 1.375(5)
C37 C38 1.389(5)
C38 C39 1.383(5)
C38 H38 0.9500
C39 C40 1.406(5)
C39 H39 0.9500
C40 C41 1.392(5)
C40 C43 1.491(5)
C41 C42 1.391(5)
C41 H41 0.9500
C42 H42 0.9500
C43 C44 1.518(4)
C44 C51 1.570(5)
C44 H44 1.0000
C45 C46 1.386(5)
C45 C50 1.397(4)
C46 C47 1.397(5)
C46 H46 0.9500
C47 C48 1.379(5)
C47 H47 0.9500
C48 C49 1.391(5)
C48 H48 0.9500
C49 C50 1.382(5)
C49 H49 0.9500
C50 C51 1.516(5)
C51 C52 1.516(4)
C51 H51 1.0000
C52 C57 1.384(4)
C52 C53 1.390(4)
C53 C54 1.397(4)
C53 H53 0.9500
C54 C55 1.412(4)
C54 C58 1.539(5)
C55 C56 1.410(5)
C56 C57 1.394(4)
C56 C62 1.544(4)
C57 H57 0.9500
C58 C61 1.544(5)
C58 C60 1.543(5)
C58 C59 1.545(5)
C59 H59A 0.9800
C59 H59B 0.9800
C59 H59C 0.9800
C60 H60A 0.9800
C60 H60B 0.9800
C60 H60C 0.9800
C61 H61A 0.9800
C61 H61B 0.9800
C61 H61C 0.9800
C62 C63 1.536(5)
C62 C64 1.540(5)
C62 C65 1.545(5)
C63 H63A 0.9800
C63 H63B 0.9800
C63 H63C 0.9800
C64 H64A 0.9800
C64 H64B 0.9800
C64 H64C 0.9800
C65 H65A 0.9800
C65 H65B 0.9800
C65 H65C 0.9800
C66 C67 1.395(5)
C66 C71 1.396(5)
C67 C68 1.389(5)
C67 H67 0.9500
C68 C69 1.394(5)
C68 H68 0.9500
C69 C70 1.396(5)
C69 C72 1.502(5)
C70 C71 1.383(5)
C70 H70 0.9500
C71 H71 0.9500
C72 H72A 0.9800
C72 H72B 0.9800
C72 H72C 0.9800
